data_2008693
loop_
_publ_author_name
'Kandasamy Chinnakali'
'Hoong-Kun Fun'
'Annamalai Senthilvelan'
'Kamaraj Sriraghavan'
'Vayalakkavoor T. Ramakrishnan'

_publ_section_title
;
 4-(4-Methylphenyl)-3-phenyl-4<i>H</i>-1,2,4-triazole
;
_journal_issue 7
_journal_name_full 'Acta Crystallographica Section C'
_journal_page_first 1136
_journal_page_last 1138
_journal_paper_doi 10.1107/S0108270199002693
_journal_volume 55
_journal_year 1999
_chemical_formula_sum 'C15 H13 N3'
_chemical_formula_weight 235.28
_chemical_name_systematic
;
4-(4-methylphenyl)-3-phenyl-4H-1,2,4-triazole
;
_space_group_IT_number 14
_symmetry_cell_setting monoclinic
_symmetry_space_group_name_Hall '-P 2yn'
_symmetry_space_group_name_H-M 'P 1 21/n 1'
_audit_creation_method SHELXL97
_cell_angle_alpha 90.00
_cell_angle_beta 105.4350(10)
_cell_angle_gamma 90.00
_cell_formula_units_Z 4
_cell_length_a 9.25440(10)
_cell_length_b 14.5543(4)
_cell_length_c 9.6994(2)
_cell_measurement_reflns_used 4055
_cell_measurement_temperature 293(2)
_cell_measurement_theta_max 28.27
_cell_measurement_theta_min 2.59
_cell_volume 1259.31(5)
_computing_cell_refinement 'SAINT (Siemens, 1996)'
_computing_data_collection 'SMART (Siemens, 1996)'
_computing_data_reduction SAINT
_computing_molecular_graphics SHELXTL
_computing_publication_material 'SHELXTL, PARST (Nardelli, 1995) and PLATON (Spek, 1990)'
_computing_structure_refinement SHELXTL
_computing_structure_solution 'SHELXTL (Sheldrick, 1997)'
_diffrn_ambient_temperature 293(2)
_diffrn_detector_area_resol_mean 8.33
_diffrn_measurement_device 'Siemens SMART CCD area-detector'
_diffrn_measurement_method '\w scans'
_diffrn_radiation_monochromator graphite
_diffrn_radiation_source 'fine-focus sealed tube'
_diffrn_radiation_type MoK\a
_diffrn_radiation_wavelength 0.71073
_diffrn_reflns_av_R_equivalents 0.029
_diffrn_reflns_av_sigmaI/netI 0.037
_diffrn_reflns_limit_h_max 11
_diffrn_reflns_limit_h_min -12
_diffrn_reflns_limit_k_max 19
_diffrn_reflns_limit_k_min 0
_diffrn_reflns_limit_l_max 12
_diffrn_reflns_limit_l_min 0
_diffrn_reflns_number 8485
_diffrn_reflns_theta_max 28.27
_diffrn_reflns_theta_min 2.59
_diffrn_standards_decay_% none
_exptl_absorpt_coefficient_mu 0.076
_exptl_absorpt_correction_type none
_exptl_crystal_colour colourless
_exptl_crystal_density_diffrn 1.241
_exptl_crystal_density_method 'not measured'
_exptl_crystal_description parallelepiped
_exptl_crystal_F_000 496
_exptl_crystal_size_max 0.44
_exptl_crystal_size_mid 0.26
_exptl_crystal_size_min 0.24
_refine_diff_density_max 0.15
_refine_diff_density_min -0.15
_refine_ls_extinction_coef 0.024(3)
_refine_ls_extinction_method 'SHELXTL (Sheldrick, 1997)'
_refine_ls_goodness_of_fit_ref 1.043
_refine_ls_hydrogen_treatment mixed
_refine_ls_matrix_type full
_refine_ls_number_parameters 210
_refine_ls_number_reflns 3109
_refine_ls_number_restraints 0
_refine_ls_restrained_S_all 1.043
_refine_ls_R_factor_all 0.074
_refine_ls_R_factor_gt 0.046
_refine_ls_shift/su_max <0.001
_refine_ls_shift/su_mean 0.000
_refine_ls_structure_factor_coef Fsqd
_refine_ls_weighting_details 'calc w = 1/[\s^2^(Fo^2^)+(0.0540P)^2^+0.1057P] where P=(Fo^2^+2Fc^2^)/3'
_refine_ls_weighting_scheme calc
_refine_ls_wR_factor_ref 0.120
_reflns_number_gt 2140
_reflns_number_total 3109
_reflns_threshold_expression I>2\s(I)
_cod_data_source_file ln1079.cif
_cod_data_source_block I
_cod_original_sg_symbol_H-M 'P 21/n'
_cod_database_code 2008693

loop_
_symmetry_equiv_pos_as_xyz
'x, y, z'
'-x+1/2, y+1/2, -z+1/2'
'-x, -y, -z'
'x+1/2, -y+1/2, z+1/2'

loop_
_atom_site_label
_atom_site_fract_x
_atom_site_fract_y
_atom_site_fract_z
_atom_site_U_iso_or_equiv
_atom_site_adp_type
_atom_site_calc_flag
_atom_site_refinement_flags
_atom_site_occupancy
_atom_site_disorder_assembly
_atom_site_disorder_group
_atom_site_type_symbol
N1 0.62416(13) 0.02180(8) 0.85316(15) 0.0576(4) Uani d . 1 . . N
N2 0.47279(15) -0.00091(9) 0.81158(17) 0.0695(4) Uani d . 1 . . N
N3 0.49544(11) 0.14015(7) 0.89746(12) 0.0452(3) Uani d . 1 . . N
C1 0.40118(18) 0.07040(11) 0.8391(2) 0.0612(4) Uani d . 1 . . C
C2 0.63516(13) 0.10608(9) 0.90387(14) 0.0425(3) Uani d . 1 . . C
C3 0.77825(13) 0.15560(9) 0.95504(14) 0.0400(3) Uani d . 1 . . C
C4 0.79180(16) 0.24920(10) 0.93213(16) 0.0489(3) Uani d . 1 . . C
C5 0.93072(17) 0.29137(11) 0.97633(19) 0.0595(4) Uani d . 1 . . C
C6 1.05679(17) 0.24091(12) 1.04336(18) 0.0598(4) Uani d . 1 . . C
C7 1.04402(16) 0.14827(11) 1.06584(17) 0.0546(4) Uani d . 1 . . C
C8 0.90582(14) 0.10565(10) 1.02296(15) 0.0469(3) Uani d . 1 . . C
C9 0.45346(12) 0.22647(8) 0.94751(14) 0.0402(3) Uani d . 1 . . C
C10 0.36978(15) 0.28781(10) 0.84996(16) 0.0480(3) Uani d . 1 . . C
C11 0.32881(16) 0.37077(10) 0.89777(18) 0.0547(4) Uani d . 1 . . C
C12 0.37213(15) 0.39446(9) 1.04137(17) 0.0508(4) Uani d . 1 . . C
C13 0.45584(16) 0.33088(11) 1.13735(17) 0.0515(4) Uani d . 1 . . C
C14 0.49505(15) 0.24677(10) 1.09206(15) 0.0478(3) Uani d . 1 . . C
C15 0.3272(3) 0.48541(12) 1.0908(3) 0.0803(6) Uani d . 1 . . C
H15A 0.3665 0.4904 1.1926 0.109(16) Uiso calc PR 0.50 . . H
H15B 0.2198 0.4896 1.0663 0.098(14) Uiso calc PR 0.50 . . H
H15C 0.3666 0.5343 1.0450 0.064(9) Uiso calc PR 0.50 . . H
H15D 0.2688 0.5191 1.0100 0.093(14) Uiso calc PR 0.50 . . H
H15E 0.4154 0.5199 1.1363 0.097(14) Uiso calc PR 0.50 . . H
H15F 0.2687 0.4753 1.1576 0.048(8) Uiso calc PR 0.50 . . H
H1 0.2965(18) 0.0756(11) 0.8229(17) 0.066(5) Uiso d . 1 . . H
H4 0.7047(17) 0.2852(10) 0.8814(17) 0.058(4) Uiso d . 1 . . H
H5 0.9371(18) 0.3558(13) 0.9567(19) 0.075(5) Uiso d . 1 . . H
H6 1.154(2) 0.2715(11) 1.0740(19) 0.072(5) Uiso d . 1 . . H
H7 1.1347(18) 0.1131(11) 1.1145(18) 0.067(5) Uiso d . 1 . . H
H8 0.8949(16) 0.0395(12) 1.0379(17) 0.061(4) Uiso d . 1 . . H
H10 0.3418(15) 0.2720(10) 0.7486(17) 0.056(4) Uiso d . 1 . . H
H11 0.2661(18) 0.4120(11) 0.8297(19) 0.073(5) Uiso d . 1 . . H
H13 0.4833(17) 0.3446(11) 1.238(2) 0.069(5) Uiso d . 1 . . H
H14 0.5486(17) 0.2015(10) 1.1581(17) 0.056(4) Uiso d . 1 . . H

loop_
_atom_site_aniso_label
_atom_site_aniso_U_11
_atom_site_aniso_U_22
_atom_site_aniso_U_33
_atom_site_aniso_U_12
_atom_site_aniso_U_13
_atom_site_aniso_U_23
N1 0.0530(7) 0.0470(7) 0.0724(9) -0.0040(5) 0.0157(6) -0.0125(6)
N2 0.0586(8) 0.0556(8) 0.0900(11) -0.0127(6) 0.0123(7) -0.0203(7)
N3 0.0360(6) 0.0435(6) 0.0536(7) -0.0021(4) 0.0078(5) -0.0043(5)
C1 0.0428(8) 0.0569(9) 0.0785(11) -0.0108(7) 0.0070(7) -0.0102(8)
C2 0.0401(7) 0.0396(7) 0.0476(8) 0.0012(5) 0.0116(5) -0.0017(5)
C3 0.0382(6) 0.0414(7) 0.0423(7) 0.0005(5) 0.0138(5) -0.0040(5)
C4 0.0426(7) 0.0440(7) 0.0601(9) 0.0020(6) 0.0135(6) 0.0035(6)
C5 0.0549(9) 0.0470(9) 0.0792(12) -0.0085(7) 0.0223(8) 0.0017(8)
C6 0.0414(8) 0.0695(10) 0.0688(10) -0.0118(7) 0.0150(7) -0.0057(8)
C7 0.0382(7) 0.0665(10) 0.0573(9) 0.0050(7) 0.0095(6) -0.0004(7)
C8 0.0440(7) 0.0448(8) 0.0528(8) 0.0050(6) 0.0141(6) 0.0004(6)
C9 0.0292(6) 0.0438(7) 0.0469(7) 0.0007(5) 0.0087(5) 0.0004(6)
C10 0.0434(7) 0.0556(8) 0.0430(8) 0.0040(6) 0.0080(6) 0.0037(6)
C11 0.0519(8) 0.0524(8) 0.0601(9) 0.0107(7) 0.0156(7) 0.0137(7)
C12 0.0474(7) 0.0459(8) 0.0665(10) -0.0035(6) 0.0281(7) -0.0010(7)
C13 0.0474(8) 0.0616(9) 0.0464(8) -0.0046(6) 0.0143(6) -0.0062(7)
C14 0.0399(7) 0.0558(8) 0.0450(8) 0.0042(6) 0.0065(6) 0.0057(7)
C15 0.0952(15) 0.0574(11) 0.1048(18) 0.0018(10) 0.0555(13) -0.0079(11)

loop_
_atom_type_symbol
_atom_type_description
_atom_type_scat_dispersion_real
_atom_type_scat_dispersion_imag
_atom_type_scat_source
C C 0.0033 0.0016 'International Tables Vol C Tables 4.2.6.8 and 6.1.1.4'
H H 0.0000 0.0000 'International Tables Vol C Tables 4.2.6.8 and 6.1.1.4'
N N 0.0061 0.0033 'International Tables Vol C Tables 4.2.6.8 and 6.1.1.4'

loop_
_geom_angle_atom_site_label_1
_geom_angle_atom_site_label_2
_geom_angle_atom_site_label_3
_geom_angle
C2 N1 N2 107.57(11)
C1 N2 N1 106.29(12)
C1 N3 C2 103.98(12)
C1 N3 C9 126.30(11)
C2 N3 C9 129.61(10)
N2 C1 N3 112.14(14)
N2 C1 H1 126.1(10)
N3 C1 H1 121.8(10)
N1 C2 N3 110.01(11)
N1 C2 C3 123.74(11)
N3 C2 C3 126.22(11)
C4 C3 C8 119.03(12)
C4 C3 C2 122.44(12)
C8 C3 C2 118.46(12)
C5 C4 C3 120.00(13)
C5 C4 H4 119.4(8)
C3 C4 H4 120.6(8)
C6 C5 C4 120.43(15)
C6 C5 H5 121.4(10)
C4 C5 H5 118.1(10)
C7 C6 C5 119.78(14)
C7 C6 H6 120.6(10)
C5 C6 H6 119.7(10)
C6 C7 C8 120.24(14)
C6 C7 H7 119.0(9)
C8 C7 H7 120.7(9)
C7 C8 C3 120.51(14)
C7 C8 H8 121.2(9)
C3 C8 H8 118.3(9)
C10 C9 C14 120.73(13)
C10 C9 N3 119.15(12)
C14 C9 N3 120.11(11)
C9 C10 C11 119.31(14)
C9 C10 H10 119.2(9)
C11 C10 H10 121.5(9)
C10 C11 C12 121.50(14)
C10 C11 H11 118.9(10)
C12 C11 H11 119.5(10)
C11 C12 C13 117.84(13)
C11 C12 C15 120.57(15)
C13 C12 C15 121.58(16)
C14 C13 C12 121.52(14)
C14 C13 H13 119.0(10)
C12 C13 H13 119.4(10)
C13 C14 C9 119.06(13)
C13 C14 H14 121.9(9)
C9 C14 H14 119.0(9)
C12 C15 H15A 109.5
C12 C15 H15B 109.5
H15A C15 H15B 109.5
C12 C15 H15C 109.5
H15A C15 H15C 109.5
H15B C15 H15C 109.5
C12 C15 H15D 109.5
H15A C15 H15D 141.1
H15B C15 H15D 56.3
H15C C15 H15D 56.3
C12 C15 H15E 109.5
H15A C15 H15E 56.3
H15B C15 H15E 141.1
H15C C15 H15E 56.3
H15D C15 H15E 109.5
C12 C15 H15F 109.5
H15A C15 H15F 56.3
H15B C15 H15F 56.3
H15C C15 H15F 141.1
H15D C15 H15F 109.5
H15E C15 H15F 109.5

loop_
_geom_bond_atom_site_label_1
_geom_bond_atom_site_label_2
_geom_bond_site_symmetry_2
_geom_bond_distance
_geom_bond_publ_flag
N1 C2 . 1.315(2) yes
N1 N2 . 1.391(2) yes
N2 C1 . 1.297(2) yes
N3 C1 . 1.360(2) yes
N3 C2 . 1.371(2) yes
N3 C9 . 1.437(2) yes
C1 H1 . 0.942(16) ?
C2 C3 . 1.473(2) ?
C3 C4 . 1.391(2) ?
C3 C8 . 1.394(2) ?
C4 C5 . 1.386(2) ?
C4 H4 . 0.977(15) ?
C5 C6 . 1.385(2) ?
C5 H5 . 0.962(18) ?
C6 C7 . 1.376(2) ?
C6 H6 . 0.978(17) ?
C7 C8 . 1.382(2) ?
C7 H7 . 0.989(16) ?
C8 H8 . 0.983(17) ?
C9 C10 . 1.379(2) ?
C9 C14 . 1.383(2) ?
C10 C11 . 1.382(2) ?
C10 H10 . 0.975(16) ?
C11 C12 . 1.386(2) ?
C11 H11 . 0.964(17) ?
C12 C13 . 1.393(2) ?
C12 C15 . 1.504(2) ?
C13 C14 . 1.381(2) ?
C13 H13 . 0.958(18) ?
C14 H14 . 0.960(15) ?
C15 H15A . 0.9600 ?
C15 H15B . 0.9600 ?
C15 H15C . 0.9600 ?
C15 H15D . 0.9600 ?
C15 H15E . 0.9600 ?
C15 H15F . 0.9600 ?

loop_
_geom_hbond_atom_site_label_D
_geom_hbond_atom_site_label_H
_geom_hbond_atom_site_label_A
_geom_hbond_site_symmetry_A
_geom_hbond_distance_DH
_geom_hbond_distance_HA
_geom_hbond_distance_DA
_geom_hbond_angle_DHA
_geom_hbond_publ_flag
C11 H11 N2 2_556 0.96(2) 2.60(2) 3.519(2) 160.0(10) yes
C15 H15F N1 4_455 0.96 2.60 3.544(3) 170 yes
C6 H6 \p(C) 1_655 0.98(2) 2.76(2) 3.591(3) 143.0(10) yes
C10 H10 \p(B) 4_454 0.98(2) 2.73(2) 3.552(3) 143.0(10) yes
C13 H13 \p(B) 4_455 0.96(2) 2.83(2) 3.645(3) 143.0(10) yes
C15 H15C \p(C) 3_667 0.96 3.15(2) 4.056(3) 158 yes

loop_
_geom_torsion_atom_site_label_1
_geom_torsion_atom_site_label_2
_geom_torsion_atom_site_label_3
_geom_torsion_atom_site_label_4
_geom_torsion
_geom_torsion_publ_flag
C2 N1 N2 C1 0.06(18) ?
N1 N2 C1 N3 -0.2(2) ?
C2 N3 C1 N2 0.24(19) ?
C9 N3 C1 N2 -176.34(14) ?
N2 N1 C2 N3 0.09(16) ?
N2 N1 C2 C3 -178.17(13) ?
C1 N3 C2 N1 -0.19(16) ?
C9 N3 C2 N1 176.23(13) ?
C1 N3 C2 C3 178.01(14) ?
C9 N3 C2 C3 -5.6(2) ?
N1 C2 C3 C4 142.49(15) ?
N3 C2 C3 C4 -35.5(2) ?
N1 C2 C3 C8 -34.4(2) yes
N3 C2 C3 C8 147.58(13) ?
C8 C3 C4 C5 0.2(2) ?
C2 C3 C4 C5 -176.76(14) ?
C3 C4 C5 C6 0.0(2) ?
C4 C5 C6 C7 0.2(3) ?
C5 C6 C7 C8 -0.6(2) ?
C6 C7 C8 C3 0.8(2) ?
C4 C3 C8 C7 -0.6(2) ?
C2 C3 C8 C7 176.48(13) ?
C1 N3 C9 C10 -67.3(2) yes
C2 N3 C9 C10 117.00(15) ?
C1 N3 C9 C14 111.79(16) ?
C2 N3 C9 C14 -63.90(19) ?
C14 C9 C10 C11 0.7(2) ?
N3 C9 C10 C11 179.80(12) ?
C9 C10 C11 C12 1.1(2) ?
C10 C11 C12 C13 -1.5(2) ?
C10 C11 C12 C15 179.54(14) ?
C11 C12 C13 C14 0.0(2) ?
C15 C12 C13 C14 178.97(14) ?
C12 C13 C14 C9 1.8(2) ?
C10 C9 C14 C13 -2.1(2) ?
N3 C9 C14 C13 178.79(12) ?
